data_2212740
loop_
_publ_author_name
'Qin, Chuang-Ye'
'Xu, Jing-Wei'

_publ_section_title <i>catena</i>-Poly[[dichlorozinc(II)]-\m-1,2-di-4-pyridylethylene-\k^2^<i>N</i>:<i>N</i>']
_journal_coeditor_code XU2205
_journal_issue 3
_journal_name_full 'Acta Crystallographica Section E'
_journal_page_first m717
_journal_page_last m718
_journal_paper_doi 10.1107/S1600536807005922
_journal_volume 63
_journal_year 2007
_chemical_formula_iupac '[Zn Cl2 (C12 H10 N2)]'
_chemical_formula_moiety 'C12 H10 Cl2 N2 Zn'
_chemical_formula_sum 'C12 H10 Cl2 N2 Zn'
_chemical_formula_weight 318.49
_chemical_name_systematic
;
catena-Poly[[dichlorozinc(II)]-\m-1,2-di-4-pyridylethylene-\k^2^N:N']
;
_space_group_IT_number 2
_symmetry_cell_setting triclinic
_symmetry_space_group_name_Hall '-P 1'
_symmetry_space_group_name_H-M 'P -1'
_atom_sites_solution_hydrogens geom
_atom_sites_solution_primary direct
_atom_sites_solution_secondary difmap
_cell_angle_alpha 77.940(3)
_cell_angle_beta 88.694(3)
_cell_angle_gamma 88.795(3)
_cell_formula_units_Z 2
_cell_length_a 5.3062(10)
_cell_length_b 7.9717(14)
_cell_length_c 15.262(3)
_cell_measurement_reflns_used 773
_cell_measurement_temperature 293(2)
_cell_measurement_theta_max 22.6
_cell_measurement_theta_min 2.6
_cell_volume 631.1(2)
_computing_cell_refinement 'SAINT (Bruker, 2003)'
_computing_data_collection 'SMART (Bruker, 1998)'
_computing_data_reduction SAINT
_computing_molecular_graphics 'SHELXTL (Bruker, 1997)'
_computing_publication_material SHELXTL
_computing_structure_refinement 'SHELXL97 (Sheldrick, 1997)'
_computing_structure_solution 'SHELXS97 (Sheldrick, 1997)'
_diffrn_ambient_temperature 293(2)
_diffrn_measured_fraction_theta_full 0.98
_diffrn_measured_fraction_theta_max 0.98
_diffrn_measurement_device_type 'Bruker SMART CCD area-detector'
_diffrn_measurement_method '\f and \w'
_diffrn_radiation_monochromator graphite
_diffrn_radiation_source 'fine-focus sealed tube'
_diffrn_radiation_type MoK\a
_diffrn_radiation_wavelength 0.71073
_diffrn_reflns_av_R_equivalents 0.029
_diffrn_reflns_av_sigmaI/netI 0.071
_diffrn_reflns_limit_h_max 6
_diffrn_reflns_limit_h_min -5
_diffrn_reflns_limit_k_max 9
_diffrn_reflns_limit_k_min -9
_diffrn_reflns_limit_l_max 18
_diffrn_reflns_limit_l_min -17
_diffrn_reflns_number 3649
_diffrn_reflns_theta_full 26.0
_diffrn_reflns_theta_max 26.0
_diffrn_reflns_theta_min 1.3
_diffrn_standards_number 0
_exptl_absorpt_coefficient_mu 2.35
_exptl_absorpt_correction_T_max 0.818
_exptl_absorpt_correction_T_min 0.517
_exptl_absorpt_correction_type multi-scan
_exptl_absorpt_process_details '(SADABS; Sheldrick, 1996)'
_exptl_crystal_colour colorless
_exptl_crystal_density_diffrn 1.676
_exptl_crystal_density_method 'not measured'
_exptl_crystal_description column
_exptl_crystal_F_000 320
_exptl_crystal_size_max 0.32
_exptl_crystal_size_mid 0.16
_exptl_crystal_size_min 0.09
_refine_diff_density_max 0.61
_refine_diff_density_min -0.36
_refine_ls_extinction_method none
_refine_ls_goodness_of_fit_ref 1.103
_refine_ls_hydrogen_treatment constr
_refine_ls_matrix_type full
_refine_ls_number_parameters 154
_refine_ls_number_reflns 2425
_refine_ls_number_restraints 0
_refine_ls_restrained_S_all 1.103
_refine_ls_R_factor_all 0.080
_refine_ls_R_factor_gt 0.060
_refine_ls_shift/su_max 0.000
_refine_ls_shift/su_mean 0.000
_refine_ls_structure_factor_coef Fsqd
_refine_ls_weighting_details 'calc w=1/[\s^2^(Fo^2^)+(0.0476P)^2^] where P=(Fo^2^+2Fc^2^)/3'
_refine_ls_weighting_scheme calc
_refine_ls_wR_factor_gt 0.116
_refine_ls_wR_factor_ref 0.127
_reflns_number_gt 1913
_reflns_number_total 2425
_reflns_threshold_expression I>2\s(I)
_cod_data_source_file xu2205.cif
_cod_data_source_block I
_cod_depositor_comments
;
The following automatic conversions were performed:
'_symmetry_cell_setting' value 'Triclinic' changed to 'triclinic'
according to '/home/saulius/struct/CIF-dictionaries/cif_core.dic'
dictionary named 'cif_core.dic' version 2.4.1 from 2010-06-29.

Automatic conversion script
Id: cif_fix_enum 1527 2010-12-29 10:47:43Z saulius 

The following automatic conversions were performed:

'_symmetry_cell_setting' value 'Triclinic' changed to 'triclinic'
according to /home/saulius/struct/CIF-dictionaries/cif_core.dic
dictionary named 'cif_core.dic' version 2.4.1 from 2010-06-29.

Automatic conversion script
Id: cif_fix_values 1715 2011-07-08 13:25:40Z adriana 
;
_cod_database_code 2212740
_cod_database_fobs_code 2212740

loop_
_symmetry_equiv_pos_as_xyz
'x, y, z'
'-x, -y, -z'

loop_
_atom_site_type_symbol
_atom_site_label
_atom_site_fract_x
_atom_site_fract_y
_atom_site_fract_z
_atom_site_U_iso_or_equiv
_atom_site_adp_type
_atom_site_calc_flag
_atom_site_refinement_flags
_atom_site_occupancy
Zn Zn1 0.13315(12) 0.50807(8) 0.25560(4) 0.0367(2) Uani d . 1
Cl Cl1 0.0215(3) 0.3392(2) 0.16272(10) 0.0538(4) Uani d . 1
Cl Cl2 -0.1108(3) 0.65149(19) 0.33530(10) 0.0497(4) Uani d . 1
N N1 0.3659(8) 0.6830(6) 0.1756(3) 0.0377(11) Uani d . 1
N N2 0.3610(8) 0.3472(5) 0.3454(3) 0.0366(11) Uani d . 1
C C1 0.5101(11) 0.6337(8) 0.1125(4) 0.0496(16) Uani d . 1
H H1 0.4881 0.5249 0.1011 0.060 Uiso calc R 1
C C2 0.6913(11) 0.7380(7) 0.0634(4) 0.0463(15) Uani d . 1
H H2 0.7894 0.6977 0.0206 0.056 Uiso calc R 1
C C3 0.9172(11) 1.0174(7) 0.0299(3) 0.0432(15) Uani d . 1
H H3 0.9217 1.1260 0.0431 0.052 Uiso calc R 1
C C4 0.7269(10) 0.8998(7) 0.0774(3) 0.0380(13) Uani d . 1
C C5 0.5718(12) 0.9508(7) 0.1415(4) 0.0507(17) Uani d . 1
H H5 0.5854 1.0604 0.1529 0.061 Uiso calc R 1
C C6 0.3973(11) 0.8394(7) 0.1885(4) 0.0475(16) Uani d . 1
H H6 0.2964 0.8766 0.2315 0.057 Uiso calc R 1
C C7 0.3789(11) 0.3543(7) 0.4313(4) 0.0385(13) Uani d . 1
H H7 0.2690 0.4265 0.4549 0.046 Uiso calc R 1
C C8 0.5531(11) 0.2592(7) 0.4862(4) 0.0411(14) Uani d . 1
H H8 0.5575 0.2670 0.5461 0.049 Uiso calc R 1
C C9 0.7232(10) 0.1512(7) 0.4538(3) 0.0366(13) Uani d . 1
C C10 0.9178(10) 0.0554(7) 0.5110(4) 0.0407(14) Uani d . 1
H H10 0.9262 0.0749 0.5688 0.049 Uiso calc R 1
C C11 0.6978(12) 0.1428(8) 0.3650(4) 0.0505(16) Uani d . 1
H H11 0.8025 0.0698 0.3399 0.061 Uiso calc R 1
C C12 0.5195(12) 0.2410(8) 0.3142(4) 0.0498(16) Uani d . 1
H H12 0.5080 0.2334 0.2544 0.060 Uiso calc R 1

loop_
_atom_site_aniso_label
_atom_site_aniso_U_11
_atom_site_aniso_U_22
_atom_site_aniso_U_33
_atom_site_aniso_U_12
_atom_site_aniso_U_13
_atom_site_aniso_U_23
Zn1 0.0382(4) 0.0395(4) 0.0326(4) -0.0051(3) 0.0063(3) -0.0082(3)
Cl1 0.0577(11) 0.0616(10) 0.0486(9) -0.0149(8) 0.0054(8) -0.0257(8)
Cl2 0.0490(10) 0.0544(9) 0.0478(9) 0.0031(7) 0.0118(7) -0.0173(7)
N1 0.041(3) 0.038(3) 0.033(2) -0.002(2) 0.006(2) -0.006(2)
N2 0.040(3) 0.032(2) 0.036(3) -0.005(2) 0.007(2) -0.005(2)
C1 0.052(4) 0.044(4) 0.054(4) -0.009(3) 0.016(3) -0.014(3)
C2 0.047(4) 0.046(4) 0.049(4) -0.007(3) 0.021(3) -0.018(3)
C3 0.058(4) 0.039(3) 0.035(3) -0.013(3) 0.003(3) -0.013(3)
C4 0.043(3) 0.037(3) 0.033(3) -0.007(3) 0.008(3) -0.006(2)
C5 0.065(5) 0.045(4) 0.047(4) -0.018(3) 0.013(3) -0.021(3)
C6 0.053(4) 0.050(4) 0.043(3) -0.009(3) 0.018(3) -0.020(3)
C7 0.041(3) 0.039(3) 0.036(3) 0.000(3) 0.004(3) -0.011(3)
C8 0.050(4) 0.042(3) 0.032(3) -0.005(3) 0.002(3) -0.010(3)
C9 0.041(3) 0.035(3) 0.033(3) -0.007(2) 0.002(2) -0.004(2)
C10 0.044(4) 0.042(3) 0.034(3) -0.006(3) 0.005(3) -0.004(3)
C11 0.057(4) 0.055(4) 0.040(3) 0.021(3) 0.000(3) -0.012(3)
C12 0.057(4) 0.065(4) 0.030(3) 0.012(3) 0.004(3) -0.017(3)

loop_
_atom_type_symbol
_atom_type_description
_atom_type_scat_dispersion_real
_atom_type_scat_dispersion_imag
_atom_type_scat_source
C C 0.0033 0.0016 'International Tables Vol C Tables 4.2.6.8 and 6.1.1.4'
H H 0.0000 0.0000 'International Tables Vol C Tables 4.2.6.8 and 6.1.1.4'
N N 0.0061 0.0033 'International Tables Vol C Tables 4.2.6.8 and 6.1.1.4'
Cl Cl 0.1484 0.1585 'International Tables Vol C Tables 4.2.6.8 and 6.1.1.4'
Zn Zn 0.2839 1.4301 'International Tables Vol C Tables 4.2.6.8 and 6.1.1.4'

loop_
_geom_angle_atom_site_label_1
_geom_angle_atom_site_label_2
_geom_angle_atom_site_label_3
_geom_angle_site_symmetry_1
_geom_angle
N1 Zn1 N2 . 106.87(17)
N1 Zn1 Cl2 . 107.37(13)
N2 Zn1 Cl2 . 106.58(13)
N1 Zn1 Cl1 . 102.79(13)
N2 Zn1 Cl1 . 102.65(13)
Cl2 Zn1 Cl1 . 128.97(7)
C6 N1 C1 . 117.1(5)
C6 N1 Zn1 . 123.1(4)
C1 N1 Zn1 . 119.5(4)
C7 N2 C12 . 117.2(5)
C7 N2 Zn1 . 124.2(4)
C12 N2 Zn1 . 118.3(4)
N1 C1 C2 . 122.7(5)
N1 C1 H1 . 118.7
C2 C1 H1 . 118.7
C4 C2 C1 . 120.4(5)
C4 C2 H2 . 119.8
C1 C2 H2 . 119.8
C3 C3 C4 2_775 125.7(7)
C3 C3 H3 2_775 117.2
C4 C3 H3 . 117.2
C2 C4 C5 . 116.3(5)
C2 C4 C3 . 124.1(5)
C5 C4 C3 . 119.6(5)
C6 C5 C4 . 120.0(5)
C6 C5 H5 . 120.0
C4 C5 H5 . 120.0
N1 C6 C5 . 123.5(5)
N1 C6 H6 . 118.3
C5 C6 H6 . 118.3
N2 C7 C8 . 122.4(5)
N2 C7 H7 . 118.8
C8 C7 H7 . 118.8
C7 C8 C9 . 120.9(5)
C7 C8 H8 . 119.5
C9 C8 H8 . 119.5
C11 C9 C8 . 115.7(5)
C11 C9 C10 . 123.0(5)
C8 C9 C10 . 121.2(5)
C10 C10 C9 2_756 126.7(7)
C10 C10 H10 2_756 116.6
C9 C10 H10 . 116.6
C12 C11 C9 . 120.2(5)
C12 C11 H11 . 119.9
C9 C11 H11 . 119.9
N2 C12 C11 . 123.5(5)
N2 C12 H12 . 118.2
C11 C12 H12 . 118.2

loop_
_geom_bond_atom_site_label_1
_geom_bond_atom_site_label_2
_geom_bond_site_symmetry_2
_geom_bond_distance
Zn1 N1 . 2.062(4)
Zn1 N2 . 2.064(5)
Zn1 Cl2 . 2.2158(15)
Zn1 Cl1 . 2.2454(16)
N1 C6 . 1.316(6)
N1 C1 . 1.334(7)
N2 C7 . 1.329(6)
N2 C12 . 1.331(7)
C1 C2 . 1.385(7)
C1 H1 . 0.9300
C2 C4 . 1.369(7)
C2 H2 . 0.9300
C3 C3 2_775 1.320(10)
C3 C4 . 1.464(7)
C3 H3 . 0.9300
C4 C5 . 1.384(7)
C5 C6 . 1.378(7)
C5 H5 . 0.9300
C6 H6 . 0.9300
C7 C8 . 1.368(8)
C7 H7 . 0.9300
C8 C9 . 1.388(7)
C8 H8 . 0.9300
C9 C11 . 1.380(7)
C9 C10 . 1.463(7)
C10 C10 2_756 1.316(10)
C10 H10 . 0.9300
C11 C12 . 1.364(8)
C11 H11 . 0.9300
C12 H12 . 0.9300

loop_
_geom_hbond_atom_site_label_D
_geom_hbond_atom_site_label_H
_geom_hbond_atom_site_label_A
_geom_hbond_site_symmetry_A
_geom_hbond_distance_DH
_geom_hbond_distance_HA
_geom_hbond_distance_DA
_geom_hbond_angle_DHA
_geom_hbond_publ_flag
C3 H3 Cl1 1_665 0.93 2.81 3.644(6) 150 y
